data_9013619
loop_
_publ_author_name
'Yang, H.'
'Konzett, J.'
'Downs, R. T.'
'Frost, D. J.'

_publ_section_title
;
 Crystal structure and Raman spectrum of a high-pressure
 Li-rich majoritic garnet, (Li2Mg)Si2(SiO4)3
;
_journal_name_full 'American Mineralogist'
_journal_page_first 630
_journal_page_last 633
_journal_paper_doi 10.2138/am.2009.3144
_journal_volume 94
_journal_year 2009
_chemical_compound_source 'synthetic, synthesized at P = 15 GPa, T = 1500 C'
_chemical_formula_structural (Li2Mg)Si2(SiO4)3
_chemical_formula_sum 'Li1.95 Mg1.05 O12 Si5'
_space_group_IT_number 230
_symmetry_space_group_name_Hall '-I 4bd 2c 3'
_symmetry_space_group_name_H-M 'I a -3 d'
_cell_angle_alpha 90
_cell_angle_beta 90
_cell_angle_gamma 90
_cell_length_a 11.2660
_cell_length_b 11.2660
_cell_length_c 11.2660
_cell_formula_units_Z 8
_cell_volume 1429.912
_database_code_amcsd 0004916
_diffrn_ambient_pressure 1.5e+07
_diffrn_ambient_temperature 1773.15
_exptl_crystal_density_diffrn 3.451
_exptl_crystal_pressure_history 'synthesized at P = 15 GPa'
_exptl_crystal_thermal_history 'synthesized at P = 15 GPa, T = 1500 C'
_cod_original_sg_symbol_H-M 'I a 3 d'
_cod_original_formula_sum '(Li1.95 Mg1.05) Si5 O12'
_cod_database_code 9013619
_amcsd_formula_title (Li2Mg)Si2(SiO4)3

loop_
_space_group_symop_operation_xyz
x,y,z
1/2+x,1/2+y,1/2+z
z,1/2-x,1/2+y
1/2+z,-x,+y
-y,1/2+z,1/2-x
1/2-y,+z,-x
x,1/2-y,1/2+z
1/2+x,-y,+z
-z,1/2+x,1/2-y
1/2-z,+x,-y
y,1/2-z,1/2+x
1/2+y,-z,+x
-x,1/2+y,1/2-z
1/2-x,+y,-z
3/4+x,1/4-z,3/4-y
1/4+x,3/4-z,1/4-y
3/4-z,1/4+y,3/4+x
1/4-z,3/4+y,1/4+x
3/4+y,1/4-x,3/4-z
1/4+y,3/4-x,1/4-z
3/4-x,1/4+z,3/4+y
1/4-x,3/4+z,1/4+y
3/4+z,1/4-y,3/4-x
1/4+z,3/4-y,1/4-x
3/4-y,1/4+x,3/4+z
1/4-y,3/4+x,1/4+z
1/4+x,1/4+z,1/4+y
3/4+x,3/4+z,3/4+y
1/4-z,1/4-y,1/4-x
3/4-z,3/4-y,3/4-x
1/4+y,1/4+x,1/4+z
3/4+y,3/4+x,3/4+z
1/4-x,1/4-z,1/4-y
3/4-x,3/4-z,3/4-y
1/4+z,1/4+y,1/4+x
3/4+z,3/4+y,3/4+x
1/4-y,1/4-x,1/4-z
3/4-y,3/4-x,3/4-z
1/2+z,x,1/2-y
+z,1/2+x,-y
1/2-y,-z,1/2+x
-y,1/2-z,+x
1/2+x,y,1/2-z
+x,1/2+y,-z
1/2-z,-x,1/2+y
-z,1/2-x,+y
1/2+y,z,1/2-x
+y,1/2+z,-x
1/2-x,-y,1/2+z
-x,1/2-y,+z
1/2-z,1/2+x,y
-z,+x,1/2+y
1/2+y,1/2-z,-x
+y,-z,1/2-x
1/2-x,1/2+y,z
-x,+y,1/2+z
1/2+z,1/2-x,-y
+z,-x,1/2-y
1/2-y,1/2+z,x
-y,+z,1/2+x
1/2+x,1/2-y,-z
+x,-y,1/2-z
3/4-x,3/4+z,1/4-y
1/4-x,1/4+z,3/4-y
3/4+z,3/4-y,1/4+x
1/4+z,1/4-y,3/4+x
3/4-y,3/4+x,1/4-z
1/4-y,1/4+x,3/4-z
3/4+x,3/4-z,1/4+y
1/4+x,1/4-z,3/4+y
3/4-z,3/4+y,1/4-x
1/4-z,1/4+y,3/4-x
3/4+y,3/4-x,1/4+z
1/4+y,1/4-x,3/4+z
1/4-x,3/4-z,3/4+y
3/4-x,1/4-z,1/4+y
1/4+z,3/4+y,3/4-x
3/4+z,1/4+y,1/4-x
1/4-y,3/4-x,3/4+z
3/4-y,1/4-x,1/4+z
1/4+x,3/4+z,3/4-y
3/4+x,1/4+z,1/4-y
1/4-z,3/4-y,3/4+x
3/4-z,1/4-y,1/4+x
1/4+y,3/4+x,3/4-z
3/4+y,1/4+x,1/4-z
-z,-x,-y
1/2-z,1/2-x,1/2-y
y,z,x
1/2+y,1/2+z,1/2+x
-x,-y,-z
1/2-x,1/2-y,1/2-z
z,x,y
1/2+z,1/2+x,1/2+y
-y,-z,-x
1/2-y,1/2-z,1/2-x

loop_
_atom_site_aniso_label
_atom_site_aniso_U_11
_atom_site_aniso_U_22
_atom_site_aniso_U_33
_atom_site_aniso_U_12
_atom_site_aniso_U_13
_atom_site_aniso_U_23
LiX 0.00700 0.01650 0.01650 0.00000 0.00000 0.00180
MgX 0.00700 0.01650 0.01650 0.00000 0.00000 0.00180
SiY 0.00520 0.00520 0.00520 0.00020 0.00020 0.00020
Si 0.00560 0.00500 0.00500 0.00000 0.00000 0.00000
O 0.00750 0.00950 0.00610 0.00100 -0.00140 -0.00020

loop_
_atom_site_label
_atom_site_fract_x
_atom_site_fract_y
_atom_site_fract_z
_atom_site_occupancy
_atom_site_U_iso_or_equiv
LiX 0.12500 0.00000 0.25000 0.65000 0.01330
MgX 0.12500 0.00000 0.25000 0.35000 0.01330
SiY 0.00000 0.00000 0.00000 1.00000 0.00520
Si 0.37500 0.00000 0.25000 1.00000 0.00520
O 0.03231 0.04389 0.64800 1.00000 0.00770

loop_
_cod_related_entry_id
_cod_related_entry_database
_cod_related_entry_code
1 AMCSD 0004916
